data_2017461
loop_
_publ_author_name
'Kouass, Salah'
'Guesmi, Abderrahmen'
'Driss, Ahmed'

_publ_section_title
;
 Le phosphate de cobalt et de lithium \`a valence mixte
 Li~4+<i>x~</i>Co~2{-~<i>x</i>}(P~2~O~7~)~2~ (<i>x</i> = 0,03): \'etude
 structurale et analyse de distribution de charge
;
_journal_coeditor_code DN3129
_journal_issue 1
_journal_name_full 'Acta Crystallographica Section C'
_journal_page_first i4
_journal_page_last i6
_journal_paper_doi 10.1107/S0108270109052810
_journal_volume 66
_journal_year 2010
_chemical_formula_iupac 'Li4.03 Co1.97 (P2 O7)2'
_chemical_formula_moiety 'Co1.97 Li4.03 O14 P4'
_chemical_formula_sum 'Co1.97 Li4.03 O14 P4'
_chemical_formula_weight 491.94
_chemical_name_systematic
;
lithium cobalt(II/III) bis(diphosphate)
;
_space_group_IT_number 14
_symmetry_cell_setting monoclinic
_symmetry_space_group_name_Hall '-P 2yab'
_symmetry_space_group_name_H-M 'P 1 21/a 1'
_atom_sites_solution_primary direct
_atom_sites_solution_secondary difmap
_audit_creation_method 'WinGX routine-INITIALISE'
_cell_angle_alpha 90.00
_cell_angle_beta 101.76(2)
_cell_angle_gamma 90.00
_cell_formula_units_Z 4
_cell_length_a 9.817(2)
_cell_length_b 9.741(3)
_cell_length_c 11.012(2)
_cell_measurement_reflns_used 25
_cell_measurement_temperature 293(2)
_cell_measurement_theta_max 16
_cell_measurement_theta_min 10
_cell_volume 1030.9(4)
_computing_cell_refinement 'CAD-4 EXPRESS (Enraf--Nonius, 1995)'
_computing_data_collection 'CAD-4 EXPRESS (Enraf--Nonius, 1995)'
_computing_data_reduction 'XCAD4 (Harms & Wocadlo, 1995)'
_computing_molecular_graphics 'DIAMOND (Brandenburg, 1998)'
_computing_publication_material 'WinGX (Farrugia, 1999)'
_computing_structure_refinement 'SHELXL97 (Sheldrick, 2008)'
_computing_structure_solution 'SHELXS97 (Sheldrick, 2008)'
_diffrn_ambient_temperature 293(2)
_diffrn_measured_fraction_theta_full 0.977
_diffrn_measured_fraction_theta_max 0.977
_diffrn_measurement_device_type 'Enraf--Nonius CAD-4'
_diffrn_measurement_method \w/2\q
_diffrn_radiation_monochromator graphite
_diffrn_radiation_source 'fine-focus sealed tube'
_diffrn_radiation_type MoK\a
_diffrn_radiation_wavelength 0.71073
_diffrn_reflns_av_R_equivalents 0.0532
_diffrn_reflns_av_sigmaI/netI 0.0602
_diffrn_reflns_limit_h_max 5
_diffrn_reflns_limit_h_min -12
_diffrn_reflns_limit_k_max 12
_diffrn_reflns_limit_k_min -1
_diffrn_reflns_limit_l_max 14
_diffrn_reflns_limit_l_min -14
_diffrn_reflns_number 3721
_diffrn_reflns_theta_full 26.96
_diffrn_reflns_theta_max 26.96
_diffrn_reflns_theta_min 2.82
_diffrn_standards_decay_% 1
_diffrn_standards_interval_time 120
_diffrn_standards_number 2
_exptl_absorpt_coefficient_mu 3.881
_exptl_absorpt_correction_type none
_exptl_crystal_colour pink
_exptl_crystal_density_diffrn 3.169
_exptl_crystal_density_method 'not measured'
_exptl_crystal_description prism
_exptl_crystal_F_000 949.6
_exptl_crystal_size_max 0.20
_exptl_crystal_size_mid 0.18
_exptl_crystal_size_min 0.15
_refine_diff_density_max 0.893
_refine_diff_density_min -0.860
_refine_ls_extinction_method none
_refine_ls_goodness_of_fit_ref 1.050
_refine_ls_matrix_type full
_refine_ls_number_parameters 217
_refine_ls_number_reflns 2191
_refine_ls_number_restraints 4
_refine_ls_restrained_S_all 1.049
_refine_ls_R_factor_all 0.0504
_refine_ls_R_factor_gt 0.0377
_refine_ls_shift/su_max 0.001
_refine_ls_shift/su_mean 0.000
_refine_ls_structure_factor_coef Fsqd
_refine_ls_weighting_details 'calc w = 1/[\s^2^(Fo^2^)+(0.0574P)^2^+0.0996P] where P=(Fo^2^+2Fc^2^)/3'
_refine_ls_weighting_scheme calc
_refine_ls_wR_factor_gt 0.0942
_refine_ls_wR_factor_ref 0.1002
_reflns_number_gt 1831
_reflns_number_total 2191
_reflns_threshold_expression I>2\s(I)
_cod_data_source_file dn3129.cif
_cod_data_source_block I
_cod_depositor_comments
;
The following automatic conversions were performed:
'_geom_bond_publ_flag' value 'Y' changed to 'y' according to
'/home/saulius/struct/CIF-dictionaries/cif_core.dic' dictionary named
'cif_core.dic' version 2.4.1 from 2010-06-29 (35 times).

Automatic conversion script
Id: cif_fix_enum 1527 2010-12-29 10:47:43Z saulius 

The following automatic conversions were performed:

'_geom_bond_publ_flag' value 'Y' changed to 'y' according to
/home/saulius/struct/CIF-dictionaries/cif_core.dic dictionary named
'cif_core.dic' version 2.4.1 from 2010-06-29 (35 times).

Automatic conversion script
Id: cif_fix_values 1715 2011-07-08 13:25:40Z adriana 
;
_cod_original_sg_symbol_H-M 'P 21/a'
_cod_database_code 2017461
_cod_database_fobs_code 2017461

loop_
_symmetry_equiv_pos_as_xyz
'x, y, z'
'-x+1/2, y+1/2, -z'
'-x, -y, -z'
'x-1/2, -y-1/2, z'

loop_
_atom_site_type_symbol
_atom_site_label
_atom_site_fract_x
_atom_site_fract_y
_atom_site_fract_z
_atom_site_U_iso_or_equiv
_atom_site_adp_type
_atom_site_calc_flag
_atom_site_refinement_flags
_atom_site_occupancy
_atom_site_disorder_assembly
_atom_site_disorder_group
P P1 0.62275(9) 0.34876(9) 0.42258(8) 0.0063(2) Uani d . 1 . .
P P2 0.56244(9) 0.57163(9) 0.24178(8) 0.0071(2) Uani d . 1 . .
P P3 0.47904(9) -0.04514(10) 0.24202(8) 0.0069(2) Uani d . 1 . .
P P4 0.38331(9) 0.20390(9) 0.11059(8) 0.0074(2) Uani d . 1 . .
Co Co1 0.75270(8) 0.78420(8) 0.17967(7) 0.0088(3) Uani d P 0.597(3) . .
Li LC1 0.75270(8) 0.78420(8) 0.17967(7) 0.0088(3) Uani d P 0.403(12) . .
Co Co2 0.65400(14) 0.07191(14) 0.04121(11) 0.0103(5) Uani d P 0.321(3) . .
Li LC2 0.65400(14) 0.07191(14) 0.04121(11) 0.0103(5) Uani d P 0.679(12) . .
Co Co3 0.5869(4) 0.3900(4) 0.0268(4) 0.0120(14) Uani d P 0.051(3) . .
Li LC3 0.5869(4) 0.3900(4) 0.0268(4) 0.0120(14) Uani d P 0.949(12) . .
Co Co4 0.30220(5) 0.43058(5) 0.32789(4) 0.00835(15) Uani d . 1 . .
Li Li4 0.6151(7) 0.7758(7) 0.4498(6) 0.0154(14) Uani d . 1 . .
Li Li5A 0.8259(16) 0.5788(16) 0.4507(14) 0.019(3) Uani d P 0.61(2) . .
Li Li5B 0.875(3) 0.553(3) 0.494(2) 0.019(3) Uani d P 0.38(2) . .
O O11 0.4742(3) 0.3418(3) 0.4424(2) 0.0092(5) Uani d . 1 . .
O O12 0.6174(3) 0.4213(2) 0.2905(2) 0.0095(4) Uani d . 1 . .
O O13 0.6865(3) 0.2071(3) 0.4138(2) 0.0114(5) Uani d . 1 . .
O O14 0.7229(3) 0.4345(3) 0.5174(2) 0.0101(5) Uani d . 1 . .
O O21 0.5673(3) 0.5694(3) 0.1061(2) 0.0129(6) Uani d . 1 . .
O O22 0.6658(3) 0.6762(3) 0.3121(2) 0.0125(5) Uani d . 1 . .
O O23 0.4160(3) 0.5888(3) 0.2684(2) 0.0105(5) Uani d . 1 . .
O O31 0.4824(3) -0.0852(3) 0.3751(2) 0.0117(5) Uani d . 1 . .
O O33 0.6267(2) -0.0287(3) 0.2142(2) 0.0095(5) Uani d . 1 . .
O O32 0.3893(3) -0.1355(3) 0.1440(2) 0.0105(5) Uani d . 1 . .
O O34 0.4051(3) 0.1033(3) 0.2288(2) 0.0095(4) Uani d . 1 . .
O O41 0.5244(3) 0.2202(3) 0.0782(2) 0.0116(5) Uani d . 1 . .
O O42 0.3204(3) 0.3324(3) 0.1528(2) 0.0117(5) Uani d . 1 . .
O O43 0.2806(3) 0.1319(3) 0.0032(2) 0.0117(5) Uani d . 1 . .

loop_
_atom_site_aniso_label
_atom_site_aniso_U_11
_atom_site_aniso_U_22
_atom_site_aniso_U_33
_atom_site_aniso_U_12
_atom_site_aniso_U_13
_atom_site_aniso_U_23
P1 0.0073(4) 0.0025(4) 0.0083(4) 0.0006(3) -0.0002(3) 0.0008(3)
P2 0.0089(4) 0.0035(5) 0.0085(4) -0.0002(3) 0.0008(3) 0.0001(3)
P3 0.0084(4) 0.0036(4) 0.0083(4) 0.0000(3) 0.0010(3) 0.0001(3)
P4 0.0083(4) 0.0045(4) 0.0088(4) 0.0010(3) 0.0002(3) -0.0007(3)
Co1 0.0114(4) 0.0050(4) 0.0101(4) -0.0002(3) 0.0024(3) 0.0005(3)
LC1 0.0114(4) 0.0050(4) 0.0101(4) -0.0002(3) 0.0024(3) 0.0005(3)
Co2 0.0123(7) 0.0071(7) 0.0108(7) 0.0016(5) 0.0006(5) -0.0015(5)
LC2 0.0123(7) 0.0071(7) 0.0108(7) 0.0016(5) 0.0006(5) -0.0015(5)
Co3 0.013(2) 0.006(2) 0.017(2) 0.0024(15) 0.0018(15) 0.0019(15)
LC3 0.013(2) 0.006(2) 0.017(2) 0.0024(15) 0.0018(15) 0.0019(15)
Co4 0.0091(3) 0.0056(3) 0.0101(3) 0.00016(18) 0.00132(18) 0.00199(17)
Li4 0.014(3) 0.013(4) 0.018(3) 0.005(3) 0.004(3) 0.005(2)
Li5A 0.019(8) 0.023(7) 0.017(8) -0.007(6) 0.010(5) -0.001(5)
Li5B 0.019(8) 0.023(7) 0.017(8) -0.007(6) 0.010(5) -0.001(5)
O11 0.0087(12) 0.0057(12) 0.0127(11) 0.0009(10) 0.0009(10) 0.0024(10)
O12 0.0149(9) 0.0029(9) 0.0105(8) 0.0033(7) 0.0020(7) 0.0020(6)
O13 0.0127(12) 0.0093(13) 0.0127(11) 0.0047(10) 0.0040(10) 0.0014(10)
O14 0.0114(12) 0.0060(13) 0.0117(12) -0.0023(10) -0.0002(10) -0.0036(9)
O21 0.0176(13) 0.0124(14) 0.0085(11) 0.0048(11) 0.0021(10) 0.0027(10)
O22 0.0132(13) 0.0088(13) 0.0156(12) -0.0066(11) 0.0032(10) -0.0049(10)
O23 0.0098(12) 0.0079(13) 0.0139(11) 0.0007(10) 0.0030(10) 0.0027(10)
O31 0.0117(12) 0.0112(14) 0.0128(12) 0.0050(11) 0.0035(10) 0.0034(10)
O33 0.0094(12) 0.0080(12) 0.0112(12) -0.0006(10) 0.0023(9) 0.0004(9)
O32 0.0118(12) 0.0046(12) 0.0141(12) -0.0019(10) 0.0005(10) -0.0025(10)
O34 0.0149(9) 0.0029(9) 0.0105(8) 0.0033(7) 0.0020(7) 0.0020(6)
O41 0.0121(12) 0.0076(13) 0.0163(12) 0.0023(10) 0.0057(10) 0.0025(10)
O42 0.0117(12) 0.0081(13) 0.0144(12) 0.0034(10) 0.0007(10) -0.0003(10)
O43 0.0107(12) 0.0097(14) 0.0128(12) -0.0002(10) -0.0021(10) -0.0036(10)

loop_
_atom_type_symbol
_atom_type_description
_atom_type_scat_dispersion_real
_atom_type_scat_dispersion_imag
_atom_type_scat_source
O O 0.0106 0.0060 'International Tables Vol C Tables 4.2.6.8 and 6.1.1.4'
Co Co 0.3494 0.9721 'International Tables Vol C Tables 4.2.6.8 and 6.1.1.4'
Li Li -0.0003 0.0001 'International Tables Vol C Tables 4.2.6.8 and 6.1.1.4'
P P 0.1023 0.0942 'International Tables Vol C Tables 4.2.6.8 and 6.1.1.4'

loop_
_geom_angle_atom_site_label_1
_geom_angle_atom_site_label_2
_geom_angle_atom_site_label_3
_geom_angle_site_symmetry_1
_geom_angle_site_symmetry_3
_geom_angle
_geom_angle_publ_flag
O11 P1 O13 . . 112.74(15) ?
O11 P1 O14 . . 115.41(15) ?
O13 P1 O14 . . 108.82(15) ?
O11 P1 O12 . . 107.10(14) ?
O13 P1 O12 . . 106.15(14) ?
O14 P1 O12 . . 105.98(14) ?
O21 P2 O22 . . 111.07(15) ?
O21 P2 O23 . . 114.34(15) ?
O22 P2 O23 . . 112.40(15) ?
O21 P2 O12 . . 103.93(14) ?
O22 P2 O12 . . 107.07(14) ?
O23 P2 O12 . . 107.34(14) ?
O31 P3 O32 . . 115.63(15) ?
O31 P3 O33 . . 112.46(14) ?
O32 P3 O33 . . 110.39(14) ?
O31 P3 O34 . . 103.88(14) ?
O32 P3 O34 . . 105.58(14) ?
O33 P3 O34 . . 108.18(15) ?
O41 P4 O43 . . 110.60(15) ?
O42 P4 O43 . . 111.41(15) ?
O41 P4 O34 . . 106.18(14) ?
O42 P4 O34 . . 104.57(14) ?
O43 P4 O34 . . 107.38(15) ?
O32 M1 O23 4_665 4_675 92.18(10) ?
O32 M1 O22 4_665 . 98.69(11) ?
O23 M1 O22 4_675 . 110.44(10) ?
O32 M1 O43 4_665 3_665 94.01(10) ?
O23 M1 O43 4_675 3_665 99.71(10) ?
O22 M1 O43 . 3_665 146.63(10) ?
O32 M1 O33 4_665 1_565 171.39(10) ?
O23 M1 O33 4_675 1_565 80.79(10) ?
O22 M1 O33 . 1_565 88.49(10) ?
O43 M1 O33 3_665 1_565 82.37(10) ?
O41 M2 O32 . 3_655 88.50(11) ?
O42 M2 O32 4_665 3_655 115.31(12) ?
O41 M2 O43 . 3_655 157.78(12) ?
O42 M2 O43 4_665 3_655 108.27(11) ?
O32 M2 O43 3_655 3_655 93.53(11) ?
O41 M2 O33 . . 87.22(11) ?
O42 M2 O33 4_665 . 84.65(11) ?
O32 M2 O33 3_655 . 159.64(12) ?
O43 M2 O33 3_655 . 83.22(11) ?
O41 M3 O21 . 3_665 98.9(2) ?
O41 M3 O21 . . 125.0(2) ?
O21 M3 O21 3_665 . 91.3(2) ?
O41 M3 O43 . 4_665 108.9(2) ?
O21 M3 O43 3_665 4_665 123.4(2) ?
O21 M3 O43 . 4_665 109.6(2) ?
O11 Co4 O23 . . 94.43(10) ?
O11 Co4 O13 . 4_565 84.73(10) ?
O23 Co4 O13 . 4_565 170.26(10) ?
O11 Co4 O33 . 4_565 177.87(10) ?
O23 Co4 O33 . 4_565 84.55(10) ?
O13 Co4 O33 4_565 4_565 95.97(10) ?
O11 Co4 O42 . . 98.65(10) ?
O23 Co4 O42 . . 84.32(10) ?
O13 Co4 O42 4_565 . 105.40(10) ?
O33 Co4 O42 4_565 . 83.11(10) ?
O11 Co4 O14 . 3_666 89.09(10) ?
O23 Co4 O14 . 3_666 87.36(10) ?
O13 Co4 O14 4_565 3_666 82.93(10) ?
O33 Co4 O14 4_565 3_666 89.00(10) ?
O42 Co4 O14 . 3_666 169.04(10) ?

loop_
_geom_bond_atom_site_label_1
_geom_bond_atom_site_label_2
_geom_bond_site_symmetry_2
_geom_bond_distance
_geom_bond_publ_flag
M1 O32 4_665 2.065(3) y
M1 O23 4_675 2.102(3) y
M1 O22 . 2.113(3) ?
M1 O43 3_665 2.136(3) y
M1 O33 1_565 2.277(3) y
M2 O41 . 2.020(3) y
M2 O42 4_665 2.056(3) y
M2 O32 3_655 2.091(3) y
M2 O43 3_655 2.173(3) y
M2 O33 . 2.207(3) y
M3 O41 . 1.891(5) y
M3 O21 3_665 1.921(5) y
M3 O21 . 1.980(5) y
M3 O43 4_665 1.982(5) y
Co4 O11 . 2.079(2) y
Co4 O23 . 2.086(3) y
Co4 O13 4_565 2.103(3) y
Co4 O33 4_565 2.137(2) y
Co4 O42 . 2.192(3) y
Co4 O14 3_666 2.205(3) y
Li4 O31 1_565 1.942(7) y
Li4 O22 . 1.948(7) y
Li4 O11 3_666 1.978(7) y
Li4 O14 2_656 2.195(8) y
Li4 O13 2_656 2.304(7) y
Li5A Li5B . 0.65(2) y
Li5A O31 4_665 1.891(13) y
Li5A O14 . 1.960(14) y
Li5A O13 2_656 1.970(14) y
Li5A O22 . 2.173(18) y
Li5B O31 4_665 1.86(2) y
Li5B O14 . 1.95(2) y
Li5B O13 2_656 1.98(3) y
Li5B O31 2_656 2.24(3) y
P1 O11 . 1.520(3) y
P1 O13 . 1.526(3) y
P1 O14 . 1.528(3) y
P1 O12 . 1.608(2) y
P2 O21 . 1.504(3) y
P2 O22 . 1.532(3) y
P2 O23 . 1.534(3) y
P2 O12 . 1.614(3) y
P3 O31 . 1.510(3) y
P3 O32 . 1.526(3) y
P3 O33 . 1.550(3) y
P3 O34 . 1.611(3) y
P4 O41 . 1.508(3) y
P4 O42 . 1.511(3) y
P4 O43 . 1.556(2) y
P4 O34 . 1.608(3) y
